data_7245903
loop_
_publ_author_name
'Popa, Marcel Mirel'
'Shova, Sergiu'
'Dascalu, Mihaela'
'Caira, Mino R.'
'Dumitrascu, Florea'

_publ_section_title
;
 Crystal structures of 5-bromo-1-arylpyrazoles and their halogen bonding
 features
;
_journal_issue 1
_journal_name_full CrystEngComm
_journal_page_first 86
_journal_page_last 94
_journal_paper_doi 10.1039/D2CE01355J
_journal_volume 25
_journal_year 2023
_chemical_formula_moiety 'C14 H12 Br Cl N2 O4'
_chemical_formula_sum 'C14 H12 Br Cl N2 O4'
_chemical_formula_weight 387.62
_space_group_crystal_system monoclinic
_space_group_IT_number 14
_space_group_name_Hall '-P 2yn'
_space_group_name_H-M_alt 'P 1 21/n 1'
_atom_sites_solution_hydrogens geom
_atom_sites_solution_primary dual
_audit_creation_date 2022-02-24
_audit_creation_method
;
Olex2 1.5
(compiled 2021.12.09 svn.r5202d8cf for OlexSys, GUI svn.r6439)
;
_audit_update_record
;
2022-11-08 deposited with the CCDC.	2022-11-23 downloaded from the CCDC.
;
_cell_angle_alpha 90
_cell_angle_beta 91.144(7)
_cell_angle_gamma 90
_cell_formula_units_Z 4
_cell_length_a 5.3058(5)
_cell_length_b 10.0452(9)
_cell_length_c 28.782(2)
_cell_measurement_reflns_used 1936
_cell_measurement_temperature 297.15
_cell_measurement_theta_max 23.9750
_cell_measurement_theta_min 2.1620
_cell_volume 1533.7(2)
_computing_molecular_graphics 'Olex2 1.5 (Dolomanov et al., 2009)'
_computing_publication_material 'Olex2 1.5 (Dolomanov et al., 2009)'
_computing_structure_refinement 'SHELXL 2018/3 (Sheldrick, 2015)'
_computing_structure_solution 'SHELXT  (Sheldrick, 2015)'
_diffrn_ambient_temperature 297.15
_diffrn_measured_fraction_theta_full 0.988
_diffrn_measured_fraction_theta_max 0.988
_diffrn_measurement_device_type 'Xcalibur, Eos'
_diffrn_measurement_method '\w scans'
_diffrn_radiation_type MoK\a
_diffrn_radiation_wavelength 0.71073
_diffrn_reflns_av_unetI/netI 0.0925
_diffrn_reflns_Laue_measured_fraction_full 0.988
_diffrn_reflns_Laue_measured_fraction_max 0.988
_diffrn_reflns_limit_h_max 6
_diffrn_reflns_limit_h_min -6
_diffrn_reflns_limit_k_max 11
_diffrn_reflns_limit_k_min -11
_diffrn_reflns_limit_l_max 34
_diffrn_reflns_limit_l_min 0
_diffrn_reflns_number 2682
_diffrn_reflns_point_group_measured_fraction_full 0.988
_diffrn_reflns_point_group_measured_fraction_max 0.988
_diffrn_reflns_theta_full 25.026
_diffrn_reflns_theta_max 25.026
_diffrn_reflns_theta_min 2.147
_exptl_absorpt_coefficient_mu 2.873
_exptl_absorpt_correction_T_max 1.00000
_exptl_absorpt_correction_T_min 0.36814
_exptl_absorpt_correction_type multi-scan
_exptl_absorpt_process_details
;
CrysAlisPro 1.171.40.53 (Rigaku Oxford Diffraction, 2019)
Empirical absorption correction using spherical harmonics,
 implemented in SCALE3 ABSPACK scaling algorithm.
;
_exptl_crystal_colour 'clear light colourless'
_exptl_crystal_colour_lustre clear
_exptl_crystal_colour_modifier light
_exptl_crystal_colour_primary colourless
_exptl_crystal_density_diffrn 1.679
_exptl_crystal_description prism
_exptl_crystal_F_000 776
_exptl_crystal_size_max 0.3
_exptl_crystal_size_mid 0.2
_exptl_crystal_size_min 0.2
_refine_diff_density_max 0.788
_refine_diff_density_min -0.574
_refine_diff_density_rms 0.125
_refine_ls_extinction_method none
_refine_ls_goodness_of_fit_ref 1.078
_refine_ls_hydrogen_treatment constr
_refine_ls_matrix_type full
_refine_ls_number_parameters 203
_refine_ls_number_reflns 2682
_refine_ls_number_restraints 0
_refine_ls_restrained_S_all 1.078
_refine_ls_R_factor_all 0.1371
_refine_ls_R_factor_gt 0.0964
_refine_ls_shift/su_max 0.000
_refine_ls_shift/su_mean 0.000
_refine_ls_structure_factor_coef Fsqd
_refine_ls_weighting_details 'w=1/[\s^2^(Fo^2^)+(0.0546P)^2^+12.6017P] where P=(Fo^2^+2Fc^2^)/3'
_refine_ls_weighting_scheme calc
_refine_ls_wR_factor_gt 0.2016
_refine_ls_wR_factor_ref 0.2253
_reflns_Friedel_coverage 0.000
_reflns_number_gt 1796
_reflns_number_total 2682
_reflns_threshold_expression 'I > 2\s(I)'
_cod_data_source_file d2ce01355j2.cif
_cod_data_source_block shi_4865_fldu_auto_tw
_cod_depositor_comments 'Adding full bibliography for 7245901--7245906.cif.'
_cod_database_code 7245903
_shelx_shelxl_version_number 2018/3
_shelx_space_group_comment
;
The symmetry employed for this shelxl refinement is uniquely defined
by the following loop, which should always be used as a source of
symmetry information in preference to the above space-group names.
They are only intended as comments.
;
_shelx_estimated_absorpt_t_max 0.597
_shelx_estimated_absorpt_t_min 0.479
_olex2_refinement_description
;
1. Twinned data refinement
 Scales: 0.848(9)
 0.152(9)
2. Fixed Uiso
 At 1.2 times of:
  All C(H) groups
 At 1.5 times of:
  All C(H,H,H) groups
3.a Aromatic/amide H refined with riding coordinates:
 C3(H3), C4(H4), C6(H6)
3.b Idealised Me refined as rotating group:
 C7(H7A,H7B,H7C), C12(H12A,H12B,H12C), C14(H14A,H14B,H14C)
;
_olex2_submission_special_instructions 'No special instructions were received'

loop_
_space_group_symop_operation_xyz
'x, y, z'
'-x+1/2, y+1/2, -z+1/2'
'-x, -y, -z'
'x-1/2, -y-1/2, z-1/2'

loop_
_atom_site_label
_atom_site_type_symbol
_atom_site_fract_x
_atom_site_fract_y
_atom_site_fract_z
_atom_site_U_iso_or_equiv
_atom_site_adp_type
_atom_site_occupancy
_atom_site_site_symmetry_order
_atom_site_calc_flag
_atom_site_refinement_flags_posn
_atom_site_refinement_flags_adp
_atom_site_refinement_flags_occupancy
_atom_site_disorder_assembly
_atom_site_disorder_group
Br1 Br 0.8807(2) 0.51173(11) 0.55723(4) 0.0552(4) Uani 1 1 d . . . . .
Cl1 Cl 1.2285(6) 0.5094(4) 0.76315(10) 0.0712(10) Uani 1 1 d . . . . .
O1 O 0.2487(16) 0.0344(8) 0.5980(3) 0.065(2) Uani 1 1 d . . . . .
O2 O -0.0012(14) 0.1659(7) 0.6389(2) 0.0495(19) Uani 1 1 d . . . . .
O3 O 0.6467(16) 0.2732(10) 0.4923(3) 0.075(3) Uani 1 1 d . . . . .
O4 O 0.2794(16) 0.1844(8) 0.5125(2) 0.062(2) Uani 1 1 d . . . . .
N1 N 0.5900(15) 0.4229(7) 0.6318(3) 0.0335(18) Uani 1 1 d . . . . .
N2 N 0.4168(16) 0.3320(8) 0.6458(3) 0.041(2) Uani 1 1 d . . . . .
C1 C 0.6932(18) 0.5183(10) 0.6632(3) 0.041(2) Uani 1 1 d . . . . .
C2 C 0.5935(19) 0.6448(10) 0.6665(3) 0.040(2) Uani 1 1 d . . . . .
C3 C 0.698(2) 0.7277(11) 0.6999(4) 0.054(3) Uani 1 1 d . . . . .
H3 H 0.637625 0.814305 0.702263 0.065 Uiso 1 1 calc R U . . .
C4 C 0.891(2) 0.6865(11) 0.7304(4) 0.051(3) Uani 1 1 d . . . . .
H4 H 0.956618 0.744553 0.752723 0.061 Uiso 1 1 calc R U . . .
C5 C 0.983(2) 0.5600(12) 0.7268(4) 0.048(3) Uani 1 1 d . . . . .
C6 C 0.8865(18) 0.4716(10) 0.6934(3) 0.038(2) Uani 1 1 d . . . . .
H6 H 0.947233 0.385032 0.691251 0.046 Uiso 1 1 calc R U . . .
C7 C 0.388(2) 0.6903(11) 0.6348(4) 0.058(3) Uani 1 1 d . . . . .
H7A H 0.424899 0.665140 0.603545 0.087 Uiso 1 1 calc R U . . .
H7B H 0.372827 0.785437 0.636699 0.087 Uiso 1 1 calc R U . . .
H7C H 0.231906 0.649983 0.643743 0.087 Uiso 1 1 calc R U . . .
C8 C 0.6456(18) 0.4054(10) 0.5857(3) 0.036(2) Uani 1 1 d . . . . .
C9 C 0.5009(18) 0.2996(10) 0.5685(3) 0.039(2) Uani 1 1 d . . . . .
C10 C 0.3627(19) 0.2605(9) 0.6079(3) 0.035(2) Uani 1 1 d . . . . .
C11 C 0.1973(19) 0.1414(11) 0.6126(3) 0.040(2) Uani 1 1 d . . . . .
C12 C -0.160(2) 0.0547(11) 0.6483(4) 0.058(3) Uani 1 1 d . . . . .
H12A H -0.247960 0.028488 0.620280 0.087 Uiso 1 1 calc R U . . .
H12B H -0.280473 0.079119 0.671332 0.087 Uiso 1 1 calc R U . . .
H12C H -0.059651 -0.018227 0.659655 0.087 Uiso 1 1 calc R U . . .
C13 C 0.490(2) 0.2521(11) 0.5203(3) 0.041(2) Uani 1 1 d . . . . .
C14 C 0.246(3) 0.1225(13) 0.4672(4) 0.077(4) Uani 1 1 d . . . . .
H14A H 0.127666 0.173234 0.448862 0.115 Uiso 1 1 calc R U . . .
H14B H 0.183987 0.033491 0.470985 0.115 Uiso 1 1 calc R U . . .
H14C H 0.405147 0.119843 0.451876 0.115 Uiso 1 1 calc R U . . .

loop_
_atom_site_aniso_label
_atom_site_aniso_U_11
_atom_site_aniso_U_22
_atom_site_aniso_U_33
_atom_site_aniso_U_23
_atom_site_aniso_U_13
_atom_site_aniso_U_12
Br1 0.0639(8) 0.0602(8) 0.0421(6) 0.0045(6) 0.0181(5) -0.0078(6)
Cl1 0.067(2) 0.094(3) 0.0517(18) -0.0043(17) -0.0067(15) -0.0167(19)
O1 0.072(6) 0.044(5) 0.079(6) -0.018(4) 0.018(5) -0.007(4)
O2 0.052(4) 0.043(4) 0.055(5) -0.002(4) 0.011(4) -0.004(4)
O3 0.062(6) 0.125(8) 0.040(5) -0.015(5) 0.009(4) -0.013(6)
O4 0.074(6) 0.076(6) 0.035(4) -0.011(4) -0.004(4) -0.011(5)
N1 0.039(5) 0.031(4) 0.031(4) -0.005(3) 0.003(3) -0.002(4)
N2 0.048(5) 0.038(5) 0.038(5) -0.001(4) 0.006(4) -0.007(4)
C1 0.037(5) 0.041(6) 0.043(6) 0.009(5) 0.009(4) -0.016(5)
C2 0.043(6) 0.037(6) 0.042(6) 0.001(5) 0.016(5) -0.003(5)
C3 0.068(8) 0.039(6) 0.057(7) -0.008(5) 0.027(6) -0.010(6)
C4 0.068(8) 0.049(7) 0.036(6) -0.009(5) 0.009(6) -0.029(6)
C5 0.048(6) 0.057(7) 0.040(6) -0.002(5) 0.005(5) -0.007(5)
C6 0.046(6) 0.036(5) 0.033(5) -0.004(4) 0.004(4) 0.000(5)
C7 0.069(8) 0.047(7) 0.059(7) 0.009(6) 0.005(6) 0.003(6)
C8 0.040(6) 0.040(6) 0.029(5) 0.008(4) 0.011(4) 0.006(5)
C9 0.041(6) 0.050(6) 0.024(5) -0.009(4) -0.005(4) 0.000(5)
C10 0.045(6) 0.031(5) 0.030(5) -0.005(4) 0.004(4) -0.003(5)
C11 0.040(6) 0.051(7) 0.029(5) -0.002(5) -0.006(4) 0.000(5)
C12 0.056(7) 0.049(7) 0.069(8) 0.003(6) 0.007(6) -0.016(6)
C13 0.045(6) 0.051(6) 0.026(5) -0.001(5) -0.005(5) 0.011(5)
C14 0.121(12) 0.066(9) 0.042(7) -0.016(6) 0.000(7) -0.024(8)

loop_
_atom_type_symbol
_atom_type_description
_atom_type_scat_dispersion_real
_atom_type_scat_dispersion_imag
_atom_type_scat_source
C C 0.0033 0.0016 'International Tables Vol C Tables 4.2.6.8 and 6.1.1.4'
H H 0.0000 0.0000 'International Tables Vol C Tables 4.2.6.8 and 6.1.1.4'
Br Br -0.2901 2.4595 'International Tables Vol C Tables 4.2.6.8 and 6.1.1.4'
Cl Cl 0.1484 0.1585 'International Tables Vol C Tables 4.2.6.8 and 6.1.1.4'
N N 0.0061 0.0033 'International Tables Vol C Tables 4.2.6.8 and 6.1.1.4'
O O 0.0106 0.0060 'International Tables Vol C Tables 4.2.6.8 and 6.1.1.4'

loop_
_geom_angle_atom_site_label_1
_geom_angle_atom_site_label_2
_geom_angle_atom_site_label_3
_geom_angle
_geom_angle_site_symmetry_1
_geom_angle_site_symmetry_3
_geom_angle_publ_flag
C11 O2 C12 116.1(8) . . ?
C13 O4 C14 117.3(9) . . ?
N2 N1 C1 121.1(7) . . ?
N2 N1 C8 111.1(8) . . ?
C8 N1 C1 127.8(8) . . ?
C10 N2 N1 104.7(7) . . ?
C2 C1 N1 121.5(9) . . ?
C2 C1 C6 122.5(10) . . ?
C6 C1 N1 115.8(9) . . ?
C1 C2 C7 121.4(10) . . ?
C3 C2 C1 117.0(10) . . ?
C3 C2 C7 121.6(10) . . ?
C2 C3 H3 118.7 . . ?
C2 C3 C4 122.5(11) . . ?
C4 C3 H3 118.7 . . ?
C3 C4 H4 120.4 . . ?
C5 C4 C3 119.2(10) . . ?
C5 C4 H4 120.4 . . ?
C4 C5 Cl1 119.6(9) . . ?
C4 C5 C6 121.0(11) . . ?
C6 C5 Cl1 119.4(9) . . ?
C1 C6 H6 121.1 . . ?
C5 C6 C1 117.7(9) . . ?
C5 C6 H6 121.1 . . ?
C2 C7 H7A 109.5 . . ?
C2 C7 H7B 109.5 . . ?
C2 C7 H7C 109.5 . . ?
H7A C7 H7B 109.5 . . ?
H7A C7 H7C 109.5 . . ?
H7B C7 H7C 109.5 . . ?
N1 C8 Br1 120.9(7) . . ?
N1 C8 C9 108.1(8) . . ?
C9 C8 Br1 131.0(7) . . ?
C8 C9 C10 102.6(7) . . ?
C8 C9 C13 126.3(9) . . ?
C10 C9 C13 131.0(9) . . ?
N2 C10 C9 113.5(8) . . ?
N2 C10 C11 118.5(8) . . ?
C9 C10 C11 127.5(8) . . ?
O1 C11 O2 123.9(10) . . ?
O1 C11 C10 123.7(10) . . ?
O2 C11 C10 112.1(9) . . ?
O2 C12 H12A 109.5 . . ?
O2 C12 H12B 109.5 . . ?
O2 C12 H12C 109.5 . . ?
H12A C12 H12B 109.5 . . ?
H12A C12 H12C 109.5 . . ?
H12B C12 H12C 109.5 . . ?
O3 C13 O4 125.2(10) . . ?
O3 C13 C9 124.7(11) . . ?
O4 C13 C9 110.0(9) . . ?
O4 C14 H14A 109.5 . . ?
O4 C14 H14B 109.5 . . ?
O4 C14 H14C 109.5 . . ?
H14A C14 H14B 109.5 . . ?
H14A C14 H14C 109.5 . . ?
H14B C14 H14C 109.5 . . ?

loop_
_geom_bond_atom_site_label_1
_geom_bond_atom_site_label_2
_geom_bond_distance
_geom_bond_site_symmetry_2
_geom_bond_publ_flag
Br1 C8 1.846(9) . ?
Cl1 C5 1.728(12) . ?
O1 C11 1.188(12) . ?
O2 C11 1.333(11) . ?
O2 C12 1.429(12) . ?
O3 C13 1.186(12) . ?
O4 C13 1.325(13) . ?
O4 C14 1.452(12) . ?
N1 N2 1.362(10) . ?
N1 C1 1.420(12) . ?
N1 C8 1.377(11) . ?
N2 C10 1.333(11) . ?
C1 C2 1.381(14) . ?
C1 C6 1.412(14) . ?
C2 C3 1.380(15) . ?
C2 C7 1.481(15) . ?
C3 H3 0.9300 . ?
C3 C4 1.399(16) . ?
C4 H4 0.9300 . ?
C4 C5 1.366(15) . ?
C5 C6 1.399(14) . ?
C6 H6 0.9300 . ?
C7 H7A 0.9600 . ?
C7 H7B 0.9600 . ?
C7 H7C 0.9600 . ?
C8 C9 1.395(13) . ?
C9 C10 1.418(12) . ?
C9 C13 1.469(13) . ?
C10 C11 1.491(14) . ?
C12 H12A 0.9600 . ?
C12 H12B 0.9600 . ?
C12 H12C 0.9600 . ?
C14 H14A 0.9600 . ?
C14 H14B 0.9600 . ?
C14 H14C 0.9600 . ?

loop_
_geom_hbond_atom_site_label_D
_geom_hbond_atom_site_label_H
_geom_hbond_atom_site_label_A
_geom_hbond_distance_DH
_geom_hbond_distance_HA
_geom_hbond_distance_DA
_geom_hbond_angle_DHA
_geom_hbond_site_symmetry_A
_geom_hbond_publ_flag
C12 H12C Cl1 0.96 2.82 3.423(13) 121.8 2_646 yes

loop_
_geom_torsion_atom_site_label_1
_geom_torsion_atom_site_label_2
_geom_torsion_atom_site_label_3
_geom_torsion_atom_site_label_4
_geom_torsion
_geom_torsion_site_symmetry_1
_geom_torsion_site_symmetry_2
_geom_torsion_site_symmetry_3
_geom_torsion_site_symmetry_4
_geom_torsion_publ_flag
Br1 C8 C9 C10 179.2(8) . . . . ?
Br1 C8 C9 C13 -4.6(16) . . . . ?
Cl1 C5 C6 C1 -177.5(7) . . . . ?
N1 N2 C10 C9 1.3(11) . . . . ?
N1 N2 C10 C11 173.4(8) . . . . ?
N1 C1 C2 C3 176.5(8) . . . . ?
N1 C1 C2 C7 -5.0(14) . . . . ?
N1 C1 C6 C5 -176.3(8) . . . . ?
N1 C8 C9 C10 0.1(10) . . . . ?
N1 C8 C9 C13 176.3(9) . . . . ?
N2 N1 C1 C2 -95.1(11) . . . . ?
N2 N1 C1 C6 79.2(11) . . . . ?
N2 N1 C8 Br1 -178.5(6) . . . . ?
N2 N1 C8 C9 0.7(11) . . . . ?
N2 C10 C11 O1 -129.6(11) . . . . ?
N2 C10 C11 O2 44.1(12) . . . . ?
C1 N1 N2 C10 179.8(9) . . . . ?
C1 N1 C8 Br1 0.4(13) . . . . ?
C1 N1 C8 C9 179.6(9) . . . . ?
C1 C2 C3 C4 -1.9(14) . . . . ?
C2 C1 C6 C5 -2.1(14) . . . . ?
C2 C3 C4 C5 0.7(15) . . . . ?
C3 C4 C5 Cl1 178.2(8) . . . . ?
C3 C4 C5 C6 -0.2(15) . . . . ?
C4 C5 C6 C1 0.9(15) . . . . ?
C6 C1 C2 C3 2.6(14) . . . . ?
C6 C1 C2 C7 -178.9(9) . . . . ?
C7 C2 C3 C4 179.6(9) . . . . ?
C8 N1 N2 C10 -1.2(10) . . . . ?
C8 N1 C1 C2 86.1(12) . . . . ?
C8 N1 C1 C6 -99.6(11) . . . . ?
C8 C9 C10 N2 -0.9(11) . . . . ?
C8 C9 C10 C11 -172.2(10) . . . . ?
C8 C9 C13 O3 20.4(17) . . . . ?
C8 C9 C13 O4 -158.6(10) . . . . ?
C9 C10 C11 O1 41.3(16) . . . . ?
C9 C10 C11 O2 -145.0(10) . . . . ?
C10 C9 C13 O3 -164.6(11) . . . . ?
C10 C9 C13 O4 16.4(15) . . . . ?
C12 O2 C11 O1 -1.7(15) . . . . ?
C12 O2 C11 C10 -175.4(9) . . . . ?
C13 C9 C10 N2 -176.8(10) . . . . ?
C13 C9 C10 C11 11.9(18) . . . . ?
C14 O4 C13 O3 5.0(17) . . . . ?
C14 O4 C13 C9 -176.0(9) . . . . ?

loop_
_twin_individual_id
_twin_individual_mass_fraction_refined
1 0.848(9)
2 0.152(9)
